data_2215835
loop_
_publ_author_name
'Liu, Ying'
'Dou, Jianmin'
'Niu, Meiju'
'Zhang, Xianxi'

_publ_section_title
;Di-\m-oxido-bis({2,2'-[propane-1,3-diylbis(nitrilomethylidyne)]diphenolato}vanadium(IV))
 dimethylformamide disolvate
;
_journal_coeditor_code CF2153
_journal_issue 11
_journal_name_full 'Acta Crystallographica Section E'
_journal_page_first m2731
_journal_page_last m2731
_journal_paper_doi 10.1107/S1600536807049987
_journal_volume 63
_journal_year 2007
_chemical_formula_iupac '[V2 (C17 H17 N2 O2)2 O2], 2C3 H7 N O'
_chemical_formula_moiety 'C34 H34 V2 N4 O6, 2(C3 H7 N O)'
_chemical_formula_sum 'C40 H46 N6 O8 V2'
_chemical_formula_weight 840.71
_chemical_name_systematic
;
Di-\m-oxido-bis({2,2'-[propane-1,3-
diylbis(nitrilomethylidyne)]diphenolato}vanadium(IV))
dimethylformamide disolvate
;
_space_group_IT_number 14
_symmetry_cell_setting monoclinic
_symmetry_space_group_name_Hall '-P 2ybc'
_symmetry_space_group_name_H-M 'P 1 21/c 1'
_atom_sites_solution_hydrogens geom
_atom_sites_solution_primary direct
_atom_sites_solution_secondary difmap
_audit_creation_method SHELXL-97
_cell_angle_alpha 90.00
_cell_angle_beta 101.291(2)
_cell_angle_gamma 90.00
_cell_formula_units_Z 2
_cell_length_a 10.9161(5)
_cell_length_b 9.9986(5)
_cell_length_c 17.7812(10)
_cell_measurement_reflns_used 3265
_cell_measurement_temperature 293(2)
_cell_measurement_theta_max 25.00
_cell_measurement_theta_min 3.10
_cell_volume 1903.18(17)
_computing_cell_refinement 'SAINT-Plus (Bruker, 2001)'
_computing_data_collection 'APEX2 (Bruker, 2004)'
_computing_data_reduction 'SAINT-Plus (Bruker, 2001)'
_computing_molecular_graphics 'SHELXTL (Bruker, 2001)'
_computing_publication_material 'SHELXTL (Bruker, 2001)'
_computing_structure_refinement 'SHELXL97 (Sheldrick, 1997)'
_computing_structure_solution 'SHELXS97 (Sheldrick, 1997)'
_diffrn_ambient_temperature 293(2)
_diffrn_measured_fraction_theta_full 0.975
_diffrn_measured_fraction_theta_max 0.975
_diffrn_measurement_device_type 'Bruker APEXII CCD area-detector'
_diffrn_measurement_method '\f and \w'
_diffrn_radiation_monochromator graphite
_diffrn_radiation_source 'fine-focus sealed tube'
_diffrn_radiation_type MoK\a
_diffrn_radiation_wavelength 0.71073
_diffrn_reflns_av_R_equivalents 0.0321
_diffrn_reflns_av_sigmaI/netI 0.0418
_diffrn_reflns_limit_h_max 12
_diffrn_reflns_limit_h_min -12
_diffrn_reflns_limit_k_max 11
_diffrn_reflns_limit_k_min -11
_diffrn_reflns_limit_l_max 20
_diffrn_reflns_limit_l_min -20
_diffrn_reflns_number 10745
_diffrn_reflns_theta_full 25.00
_diffrn_reflns_theta_max 25.00
_diffrn_reflns_theta_min 3.10
_diffrn_standards_number 0
_exptl_absorpt_coefficient_mu 0.553
_exptl_absorpt_correction_T_max 0.888
_exptl_absorpt_correction_T_min 0.797
_exptl_absorpt_correction_type multi-scan
_exptl_absorpt_process_details '(SADABS; Bruker, 2001)'
_exptl_crystal_colour blue
_exptl_crystal_density_diffrn 1.467
_exptl_crystal_density_method 'not measured'
_exptl_crystal_description block
_exptl_crystal_F_000 876
_exptl_crystal_size_max 0.43
_exptl_crystal_size_mid 0.28
_exptl_crystal_size_min 0.22
_refine_diff_density_max 0.945
_refine_diff_density_min -0.309
_refine_ls_extinction_method none
_refine_ls_goodness_of_fit_ref 1.002
_refine_ls_hydrogen_treatment noref
_refine_ls_matrix_type full
_refine_ls_number_parameters 253
_refine_ls_number_reflns 3265
_refine_ls_number_restraints 0
_refine_ls_restrained_S_all 1.002
_refine_ls_R_factor_all 0.0513
_refine_ls_R_factor_gt 0.0439
_refine_ls_shift/su_max 0.000
_refine_ls_shift/su_mean 0.000
_refine_ls_structure_factor_coef Fsqd
_refine_ls_weighting_details 'calc w=1/[\s^2^(Fo^2^)+(0.089P)^2^+1.6075P] where P=(Fo^2^+2Fc^2^)/3'
_refine_ls_weighting_scheme calc
_refine_ls_wR_factor_gt 0.1250
_refine_ls_wR_factor_ref 0.1335
_reflns_number_gt 2841
_reflns_number_total 3265
_reflns_threshold_expression I>2\s(I)
_cod_data_source_file cf2153.cif
_cod_data_source_block I
_cod_depositor_comments
;
The following automatic conversions were performed:
'_symmetry_cell_setting' value 'Monoclinic' changed to 'monoclinic'
according to '/home/saulius/struct/CIF-dictionaries/cif_core.dic'
dictionary named 'cif_core.dic' version 2.4.1 from 2010-06-29.

Automatic conversion script
Id: cif_fix_enum 1527 2010-12-29 10:47:43Z saulius 

The following automatic conversions were performed:

'_symmetry_cell_setting' value 'Monoclinic' changed to 'monoclinic'
according to /home/saulius/struct/CIF-dictionaries/cif_core.dic
dictionary named 'cif_core.dic' version 2.4.1 from 2010-06-29.

Automatic conversion script
Id: cif_fix_values 1715 2011-07-08 13:25:40Z adriana 
;
_cod_original_sg_symbol_H-M 'P 21/c'
_cod_database_code 2215835
_cod_database_fobs_code 2215835

loop_
_symmetry_equiv_pos_as_xyz
'x, y, z'
'-x, y+1/2, -z+1/2'
'-x, -y, -z'
'x, -y-1/2, z-1/2'

loop_
_atom_site_type_symbol
_atom_site_label
_atom_site_fract_x
_atom_site_fract_y
_atom_site_fract_z
_atom_site_U_iso_or_equiv
_atom_site_adp_type
_atom_site_calc_flag
_atom_site_refinement_flags
_atom_site_occupancy
V V1 0.50502(3) 0.37734(4) 0.03285(2) 0.0161(4) Uani d . 1
O O1 0.54652(17) 0.43578(18) 0.13786(10) 0.0216(4) Uani d . 1
O O2 0.63819(17) 0.24749(18) 0.05886(11) 0.0231(4) Uani d . 1
N N2 0.4575(2) 0.2833(2) -0.06976(13) 0.0201(5) Uani d . 1
C C17 0.7134(2) 0.2146(2) 0.01051(16) 0.0214(6) Uani d . 1
N N1 0.3655(2) 0.2627(2) 0.06550(13) 0.0211(5) Uani d . 1
C C11 0.5372(3) 0.2249(2) -0.10443(15) 0.0214(6) Uani d . 1
H H11A 0.5080 0.1932 -0.1539 0.026 Uiso calc R 1
C C16 0.8407(3) 0.1822(3) 0.04046(16) 0.0242(6) Uani d . 1
H H16A 0.8714 0.1874 0.0930 0.029 Uiso calc R 1
C C10 0.3227(3) 0.2801(3) -0.10458(16) 0.0245(6) Uani d . 1
H H10A 0.3121 0.2555 -0.1582 0.029 Uiso calc R 1
H H10B 0.2871 0.3684 -0.1017 0.029 Uiso calc R 1
C C5 0.2591(3) 0.4421(3) 0.22177(16) 0.0276(6) Uani d . 1
H H5A 0.1824 0.3990 0.2169 0.033 Uiso calc R 1
C C7 0.3077(2) 0.2952(3) 0.12027(16) 0.0233(6) Uani d . 1
H H7A 0.2386 0.2444 0.1258 0.028 Uiso calc R 1
C C1 0.4629(2) 0.4667(3) 0.18088(14) 0.0201(6) Uani d . 1
C C8 0.3227(3) 0.1436(3) 0.01943(17) 0.0268(6) Uani d . 1
H H8A 0.2677 0.0922 0.0451 0.032 Uiso calc R 1
H H8B 0.3944 0.0881 0.0161 0.032 Uiso calc R 1
C C15 0.9199(3) 0.1426(3) -0.00830(18) 0.0276(6) Uani d . 1
H H15A 1.0029 0.1229 0.0124 0.033 Uiso calc R 1
C C9 0.2529(3) 0.1782(3) -0.06243(17) 0.0311(7) Uani d . 1
H H9A 0.1715 0.2144 -0.0596 0.037 Uiso calc R 1
H H9B 0.2397 0.0965 -0.0924 0.037 Uiso calc R 1
C C2 0.4954(3) 0.5621(3) 0.24014(16) 0.0256(6) Uani d . 1
H H2A 0.5749 0.5997 0.2493 0.031 Uiso calc R 1
C C6 0.3432(3) 0.4046(3) 0.17318(16) 0.0224(6) Uani d . 1
C C4 0.2908(3) 0.5423(3) 0.27629(16) 0.0285(6) Uani d . 1
H H4A 0.2345 0.5701 0.3062 0.034 Uiso calc R 1
C C12 0.6699(3) 0.2055(3) -0.07122(16) 0.0226(6) Uani d . 1
C C14 0.8766(3) 0.1315(3) -0.08890(19) 0.0320(7) Uani d . 1
H H14A 0.9301 0.1044 -0.1207 0.038 Uiso calc R 1
C C13 0.7522(3) 0.1622(3) -0.11906(17) 0.0266(6) Uani d . 1
H H13A 0.7224 0.1542 -0.1716 0.032 Uiso calc R 1
C C3 0.4097(3) 0.6008(3) 0.28523(17) 0.0285(7) Uani d . 1
H H3A 0.4321 0.6670 0.3221 0.034 Uiso calc R 1
N N3 0.9330(2) 0.5321(3) 0.16965(14) 0.0329(6) Uani d . 1
O O4 0.9442(2) 0.6587(3) 0.27878(13) 0.0459(6) Uani d . 1
C C18 0.9720(3) 0.6352(3) 0.2145(2) 0.0376(8) Uani d . 1
H H18A 1.0246 0.6960 0.1970 0.045 Uiso calc R 1
C C19 0.8517(3) 0.4318(3) 0.1944(2) 0.0375(7) Uani d . 1
H H19A 0.8365 0.4553 0.2441 0.056 Uiso calc R 1
H H19B 0.8913 0.3458 0.1969 0.056 Uiso calc R 1
H H19C 0.7737 0.4286 0.1584 0.056 Uiso calc R 1
C C20 0.9680(3) 0.5130(4) 0.09462(19) 0.0442(8) Uani d . 1
H H20A 1.0212 0.5850 0.0852 0.066 Uiso calc R 1
H H20B 0.8941 0.5118 0.0552 0.066 Uiso calc R 1
H H20C 1.0117 0.4296 0.0944 0.066 Uiso calc R 1
O O3 0.39013(16) 0.50834(18) 0.00318(10) 0.0204(4) Uani d . 1

loop_
_atom_site_aniso_label
_atom_site_aniso_U_11
_atom_site_aniso_U_22
_atom_site_aniso_U_33
_atom_site_aniso_U_12
_atom_site_aniso_U_13
_atom_site_aniso_U_23
V1 0.0171(9) 0.0190(9) 0.0131(9) 0.0006(7) 0.0049(7) -0.0003(7)
O1 0.0235(10) 0.0223(10) 0.0197(10) 0.0004(7) 0.0059(8) 0.0003(8)
O2 0.0258(10) 0.0210(9) 0.0236(10) 0.0038(7) 0.0076(8) 0.0012(8)
N2 0.0218(11) 0.0163(11) 0.0228(12) -0.0016(8) 0.0059(9) 0.0018(9)
C17 0.0253(14) 0.0131(12) 0.0271(15) 0.0006(10) 0.0087(11) 0.0021(10)
N1 0.0228(11) 0.0200(11) 0.0208(12) 0.0006(9) 0.0052(9) 0.0010(9)
C11 0.0314(15) 0.0155(12) 0.0183(14) -0.0023(10) 0.0074(11) -0.0001(10)
C16 0.0273(15) 0.0199(14) 0.0264(15) -0.0009(11) 0.0074(12) 0.0025(11)
C10 0.0254(14) 0.0231(14) 0.0245(15) -0.0036(11) 0.0034(11) -0.0032(11)
C5 0.0294(15) 0.0291(15) 0.0267(15) 0.0021(12) 0.0114(12) 0.0026(12)
C7 0.0209(13) 0.0214(14) 0.0286(15) 0.0013(10) 0.0069(11) 0.0046(11)
C1 0.0235(13) 0.0206(13) 0.0165(13) 0.0042(10) 0.0048(10) 0.0038(10)
C8 0.0273(15) 0.0190(13) 0.0362(17) -0.0053(11) 0.0119(13) -0.0014(12)
C15 0.0209(14) 0.0243(14) 0.0385(18) 0.0026(11) 0.0077(12) 0.0030(13)
C9 0.0320(16) 0.0331(16) 0.0292(17) -0.0111(13) 0.0085(13) -0.0065(13)
C2 0.0312(15) 0.0225(14) 0.0235(15) -0.0021(11) 0.0068(12) -0.0002(12)
C6 0.0242(14) 0.0210(13) 0.0224(15) 0.0034(11) 0.0059(11) 0.0028(11)
C4 0.0340(16) 0.0300(15) 0.0245(16) 0.0068(12) 0.0128(12) 0.0022(12)
C12 0.0288(15) 0.0150(13) 0.0257(15) 0.0005(10) 0.0092(12) 0.0015(11)
C14 0.0297(16) 0.0296(16) 0.0423(19) 0.0030(12) 0.0205(14) 0.0019(13)
C13 0.0324(16) 0.0236(14) 0.0254(15) 0.0011(12) 0.0097(12) 0.0006(12)
C3 0.0391(17) 0.0245(14) 0.0225(16) 0.0021(12) 0.0078(13) -0.0017(11)
N3 0.0333(14) 0.0319(14) 0.0324(15) 0.0003(11) 0.0037(11) 0.0008(11)
O4 0.0515(15) 0.0464(14) 0.0384(14) -0.0017(11) 0.0051(11) -0.0102(11)
C18 0.0338(17) 0.0344(18) 0.043(2) -0.0042(13) 0.0033(15) -0.0017(14)
C19 0.0357(17) 0.0321(17) 0.044(2) -0.0005(13) 0.0068(14) 0.0001(14)
C20 0.048(2) 0.043(2) 0.042(2) -0.0009(16) 0.0111(16) -0.0048(16)
O3 0.0210(10) 0.0190(9) 0.0217(10) 0.0001(7) 0.0053(7) 0.0007(8)

loop_
_atom_type_symbol
_atom_type_description
_atom_type_scat_dispersion_real
_atom_type_scat_dispersion_imag
_atom_type_scat_source
C C 0.0033 0.0016 'International Tables Vol C Tables 4.2.6.8 and 6.1.1.4'
H H 0.0000 0.0000 'International Tables Vol C Tables 4.2.6.8 and 6.1.1.4'
N N 0.0061 0.0033 'International Tables Vol C Tables 4.2.6.8 and 6.1.1.4'
O O 0.0106 0.0060 'International Tables Vol C Tables 4.2.6.8 and 6.1.1.4'
V V 0.3005 0.5294 'International Tables Vol C Tables 4.2.6.8 and 6.1.1.4'

loop_
_geom_angle_atom_site_label_1
_geom_angle_atom_site_label_2
_geom_angle_atom_site_label_3
_geom_angle_site_symmetry_1
_geom_angle_site_symmetry_3
_geom_angle
O3 V1 O3 . 3_665 83.74(8)
O3 V1 O1 . . 94.64(8)
O3 V1 O1 3_665 . 96.08(8)
O3 V1 O2 . . 174.25(8)
O3 V1 O2 3_665 . 90.61(8)
O1 V1 O2 . . 87.06(8)
O3 V1 N2 . . 91.86(8)
O3 V1 N2 3_665 . 92.43(8)
O1 V1 N2 . . 169.80(8)
O2 V1 N2 . . 87.24(8)
O3 V1 N1 . . 88.68(8)
O3 V1 N1 3_665 . 172.10(8)
O1 V1 N1 . . 86.71(8)
O2 V1 N1 . . 96.92(8)
N2 V1 N1 . . 85.58(9)
O3 V1 V1 . 3_665 41.90(5)
O3 V1 V1 3_665 3_665 41.85(6)
O1 V1 V1 . 3_665 97.21(6)
O2 V1 V1 . 3_665 132.45(6)
N2 V1 V1 . 3_665 92.88(6)
N1 V1 V1 . 3_665 130.54(7)
C1 O1 V1 . . 124.62(16)
C17 O2 V1 . . 122.43(17)
C11 N2 C10 . . 119.7(2)
C11 N2 V1 . . 123.91(19)
C10 N2 V1 . . 116.40(16)
O2 C17 C16 . . 119.4(2)
O2 C17 C12 . . 122.7(2)
C16 C17 C12 . . 117.8(2)
C7 N1 C8 . . 118.2(2)
C7 N1 V1 . . 124.11(19)
C8 N1 V1 . . 117.49(16)
N2 C11 C12 . . 124.7(2)
N2 C11 H11A . . 117.7
C12 C11 H11A . . 117.7
C15 C16 C17 . . 120.6(3)
C15 C16 H16A . . 119.7
C17 C16 H16A . . 119.7
N2 C10 C9 . . 110.7(2)
N2 C10 H10A . . 109.5
C9 C10 H10A . . 109.5
N2 C10 H10B . . 109.5
C9 C10 H10B . . 109.5
H10A C10 H10B . . 108.1
C4 C5 C6 . . 120.6(3)
C4 C5 H5A . . 119.7
C6 C5 H5A . . 119.7
N1 C7 C6 . . 124.7(2)
N1 C7 H7A . . 117.7
C6 C7 H7A . . 117.7
O1 C1 C2 . . 118.8(2)
O1 C1 C6 . . 123.9(2)
C2 C1 C6 . . 117.1(2)
N1 C8 C9 . . 112.9(2)
N1 C8 H8A . . 109.0
C9 C8 H8A . . 109.0
N1 C8 H8B . . 109.0
C9 C8 H8B . . 109.0
H8A C8 H8B . . 107.8
C16 C15 C14 . . 121.6(3)
C16 C15 H15A . . 119.2
C14 C15 H15A . . 119.2
C8 C9 C10 . . 113.9(2)
C8 C9 H9A . . 108.8
C10 C9 H9A . . 108.8
C8 C9 H9B . . 108.8
C10 C9 H9B . . 108.8
H9A C9 H9B . . 107.7
C3 C2 C1 . . 120.9(3)
C3 C2 H2A . . 119.5
C1 C2 H2A . . 119.5
C5 C6 C1 . . 120.8(3)
C5 C6 C7 . . 118.1(2)
C1 C6 C7 . . 121.0(2)
C5 C4 C3 . . 118.6(3)
C5 C4 H4A . . 120.7
C3 C4 H4A . . 120.7
C13 C12 C17 . . 120.1(3)
C13 C12 C11 . . 119.3(3)
C17 C12 C11 . . 120.1(2)
C13 C14 C15 . . 118.5(3)
C13 C14 H14A . . 120.8
C15 C14 H14A . . 120.8
C14 C13 C12 . . 121.3(3)
C14 C13 H13A . . 119.3
C12 C13 H13A . . 119.3
C2 C3 C4 . . 121.8(3)
C2 C3 H3A . . 119.1
C4 C3 H3A . . 119.1
C18 N3 C19 . . 119.7(3)
C18 N3 C20 . . 122.6(3)
C19 N3 C20 . . 117.7(3)
O4 C18 N3 . . 125.9(3)
O4 C18 H18A . . 117.0
N3 C18 H18A . . 117.0
N3 C19 H19A . . 109.5
N3 C19 H19B . . 109.5
H19A C19 H19B . . 109.5
N3 C19 H19C . . 109.5
H19A C19 H19C . . 109.5
H19B C19 H19C . . 109.5
N3 C20 H20A . . 109.5
N3 C20 H20B . . 109.5
H20A C20 H20B . . 109.5
N3 C20 H20C . . 109.5
H20A C20 H20C . . 109.5
H20B C20 H20C . . 109.5
V1 O3 V1 . 3_665 96.26(8)

loop_
_geom_bond_atom_site_label_1
_geom_bond_atom_site_label_2
_geom_bond_site_symmetry_2
_geom_bond_distance
V1 O3 . 1.8187(18)
V1 O3 3_665 1.8204(17)
V1 O1 . 1.9240(18)
V1 O2 . 1.9364(19)
V1 N2 . 2.028(2)
V1 N1 . 2.078(2)
V1 V1 3_665 2.7098(7)
O1 C1 . 1.337(3)
O2 C17 . 1.340(3)
N2 C11 . 1.299(3)
N2 C10 . 1.481(3)
C17 C16 . 1.425(4)
C17 C12 . 1.441(4)
N1 C7 . 1.301(3)
N1 C8 . 1.468(3)
C11 C12 . 1.467(4)
C11 H11A . 0.930
C16 C15 . 1.396(4)
C16 H16A . 0.930
C10 C9 . 1.550(4)
C10 H10A . 0.970
C10 H10B . 0.970
C5 C4 . 1.391(4)
C5 C6 . 1.428(4)
C5 H5A . 0.930
C7 C6 . 1.446(4)
C7 H7A . 0.930
C1 C2 . 1.414(4)
C1 C6 . 1.430(4)
C8 C9 . 1.544(4)
C8 H8A . 0.970
C8 H8B . 0.970
C15 C14 . 1.423(5)
C15 H15A . 0.930
C9 H9A . 0.970
C9 H9B . 0.970
C2 C3 . 1.401(4)
C2 H2A . 0.930
C4 C3 . 1.403(4)
C4 H4A . 0.930
C12 C13 . 1.420(4)
C14 C13 . 1.393(4)
C14 H14A . 0.930
C13 H13A . 0.930
C3 H3A . 0.930
N3 C18 . 1.322(4)
N3 C19 . 1.463(4)
N3 C20 . 1.470(4)
O4 C18 . 1.261(4)
C18 H18A . 0.930
C19 H19A . 0.960
C19 H19B . 0.960
C19 H19C . 0.960
C20 H20A . 0.960
C20 H20B . 0.960
C20 H20C . 0.960
O3 V1 3_665 1.8204(17)
